data_4327882
loop_
_publ_author_name
'Sanjog S. Nagarkar'
'Abhijeet K. Chaudhari'
'Sujit K. Ghosh'

_publ_contact_author_address
;
Department of Chemistry,
University of Bath.
Claverton Down.
Bath.
BA2 7AY
United Kingdon
;
_publ_contact_author_email a.l.johnson@bath.ac.uk
_publ_contact_author_fax '+44 (0) 1225 386231'
_publ_contact_author_name
;
Dr. Andrew L. Johnson 
;
_publ_contact_author_phone '+44 (0) 1225 384467'
_publ_section_title
;
 Selective CO2 Adsorption in a Robust and Water-Stable Porous Coordination
 Polymer with New Network Topology
;
_journal_name_full 'Inorganic Chemistry'
_journal_page_first 572
_journal_page_last 576
_journal_paper_doi 10.1021/ic202102m
_journal_volume 51
_journal_year 2012
_chemical_formula_moiety 'C12 H7 Cd N O4'
_chemical_formula_sum 'C12 H7 Cd N O4'
_chemical_formula_weight 341.59
_chemical_name_systematic
;

 ?

;
_space_group_IT_number 14
_symmetry_cell_setting monoclinic
_symmetry_space_group_name_Hall '-P 2ybc'
_symmetry_space_group_name_H-M 'P 1 21/c 1'
_atom_sites_solution_hydrogens geom
_atom_sites_solution_primary direct
_atom_sites_solution_secondary difmap
_audit_creation_method SHELXL-97
_cell_angle_alpha 90.00
_cell_angle_beta 96.622(8)
_cell_angle_gamma 90.00
_cell_formula_units_Z 4
_cell_length_a 15.385(6)
_cell_length_b 14.237(5)
_cell_length_c 6.918(3)
_cell_measurement_temperature 150(2)
_cell_volume 1505.2(10)
_computing_cell_refinement 'Bruker SMART'
_computing_data_collection 'Bruker SMART'
_computing_data_reduction 'Bruker SAINT'
_computing_molecular_graphics 'Bruker SHELXTL'
_computing_publication_material 'Bruker SHELXTL'
_computing_structure_refinement 'SHELXL-97 (Sheldrick, 1997)'
_computing_structure_solution 'SHELXS-97 (Sheldrick, 1990)'
_diffrn_ambient_temperature 150(2)
_diffrn_measured_fraction_theta_full 0.977
_diffrn_measured_fraction_theta_max 0.977
_diffrn_radiation_monochromator graphite
_diffrn_radiation_source 'fine-focus sealed tube'
_diffrn_radiation_type MoK\a
_diffrn_radiation_wavelength 0.71073
_diffrn_reflns_av_R_equivalents 0.0421
_diffrn_reflns_av_sigmaI/netI 0.0483
_diffrn_reflns_limit_h_max 20
_diffrn_reflns_limit_h_min -20
_diffrn_reflns_limit_k_max 19
_diffrn_reflns_limit_k_min -19
_diffrn_reflns_limit_l_max 9
_diffrn_reflns_limit_l_min -9
_diffrn_reflns_number 13633
_diffrn_reflns_theta_full 28.84
_diffrn_reflns_theta_max 28.84
_diffrn_reflns_theta_min 1.95
_exptl_absorpt_coefficient_mu 1.454
_exptl_absorpt_correction_T_max 0.8925
_exptl_absorpt_correction_T_min 0.8448
_exptl_absorpt_correction_type multi-scan
_exptl_absorpt_process_details 'multi-scan absorption correction'
_exptl_crystal_colour colorless
_exptl_crystal_density_diffrn 1.507
_exptl_crystal_description block
_exptl_crystal_F_000 664
_exptl_crystal_size_max 0.12
_exptl_crystal_size_mid 0.09
_exptl_crystal_size_min 0.08
_platon_squeeze_details
;

The SQUEEZE routine of the program PLATON was used

in order to eliminate the contribution of disordered solvents molecules,

thereby a final model based only on the ordered part of the crystal structure

was obtained.



The SQUEEZE routine suggested that

a total potential solvent area volume of 525.6 Ang^3^[34.9% of cell volume],

and a void electron population of 235 per cell.



Refinement after the SQUEEZE routine gave significantly improved R values.

[R values before SQUEEZE]

R1 = 0.1613, wR2 = 0.4414 for >2sigma(I) data

R1 = 0.1752, wR2 = 0.4478, GooF = S = 1.105 for all data

( 3851 data and 0 restraint / 163 parameters)

;
_refine_diff_density_max 14.200
_refine_diff_density_min -7.308
_refine_diff_density_rms 0.536
_refine_ls_extinction_method none
_refine_ls_goodness_of_fit_ref 0.938
_refine_ls_hydrogen_treatment constr
_refine_ls_matrix_type full
_refine_ls_number_parameters 163
_refine_ls_number_reflns 3851
_refine_ls_number_restraints 0
_refine_ls_restrained_S_all 0.938
_refine_ls_R_factor_all 0.1592
_refine_ls_R_factor_gt 0.1483
_refine_ls_shift/su_max 0.000
_refine_ls_shift/su_mean 0.000
_refine_ls_structure_factor_coef Fsqd
_refine_ls_weighting_details 'calc w=1/[\s^2^(Fo^2^)+(0.1183P)^2^+284.8497P] where P=(Fo^2^+2Fc^2^)/3'
_refine_ls_weighting_scheme calc
_refine_ls_wR_factor_gt 0.3883
_refine_ls_wR_factor_ref 0.3921
_reflns_number_gt 3080
_reflns_number_total 3851
_reflns_threshold_expression >2\s(I)
_cod_data_source_file ic202102m_si_002.cif
_cod_data_source_block 1
_cod_database_code 4327882

loop_
_symmetry_equiv_pos_as_xyz
'x, y, z'
'-x, y+1/2, -z+1/2'
'-x, -y, -z'
'x, -y-1/2, z-1/2'

loop_
_atom_site_label
_atom_site_type_symbol
_atom_site_fract_x
_atom_site_fract_y
_atom_site_fract_z
_atom_site_U_iso_or_equiv
_atom_site_adp_type
_atom_site_occupancy
_atom_site_symmetry_multiplicity
_atom_site_calc_flag
_atom_site_refinement_flags
C1 C 0.4147(11) 0.8537(12) 0.165(3) 0.020(3) Uani 1 1 d .
C2 C 0.4781(12) 0.9324(13) 0.215(3) 0.022(4) Uani 1 1 d .
C3 C 0.5665(12) 0.9186(12) 0.221(3) 0.023(4) Uani 1 1 d .
H3 H 0.5885 0.8604 0.1899 0.028 Uiso 1 1 calc R
C4 C 0.6223(12) 0.9919(13) 0.274(3) 0.022(3) Uani 1 1 d .
H4 H 0.6822 0.9822 0.2774 0.026 Uiso 1 1 calc R
C5 C 0.5062(12) 1.0906(13) 0.311(3) 0.024(4) Uani 1 1 d .
H5 H 0.4848 1.1496 0.3386 0.029 Uiso 1 1 calc R
C6 C 0.4474(12) 1.0199(14) 0.262(3) 0.024(4) Uani 1 1 d .
H6 H 0.3877 1.0306 0.2603 0.029 Uiso 1 1 calc R
C7 C 0.1876(11) 0.6363(12) 0.262(3) 0.020(3) Uani 1 1 d .
C8 C 0.1200(12) 0.5952(17) 0.375(3) 0.033(5) Uani 1 1 d .
C9 C 0.0618(13) 0.5299(16) 0.286(3) 0.031(4) Uani 1 1 d .
H9 H 0.0630 0.5131 0.1561 0.037 Uiso 1 1 calc R
C10 C -0.0010(13) 0.4886(16) 0.401(3) 0.030(4) Uani 1 1 d .
C11 C 0.0639(16) 0.577(2) 0.684(3) 0.049(7) Uani 1 1 d .
H11 H 0.0644 0.5939 0.8139 0.058 Uiso 1 1 calc R
C12 C 0.1228(15) 0.6131(18) 0.576(3) 0.042(6) Uani 1 1 d .
H12 H 0.1669 0.6514 0.6357 0.050 Uiso 1 1 calc R
N1 N 0.5928(11) 1.0790(11) 0.320(2) 0.024(3) Uani 1 1 d .
O1 O 0.3389(11) 0.8496(14) 0.232(2) 0.051(5) Uani 1 1 d .
O2 O 0.4354(9) 0.7897(9) 0.052(2) 0.026(3) Uani 1 1 d .
O3 O 0.2368(8) 0.7005(9) 0.3332(19) 0.023(3) Uani 1 1 d .
O4 O 0.1935(10) 0.6027(11) 0.0883(19) 0.031(3) Uani 1 1 d .
Cd1 Cd 0.31395(8) 0.69590(8) 0.04525(18) 0.0160(4) Uani 1 1 d .

loop_
_atom_site_aniso_label
_atom_site_aniso_U_11
_atom_site_aniso_U_22
_atom_site_aniso_U_33
_atom_site_aniso_U_23
_atom_site_aniso_U_13
_atom_site_aniso_U_12
C1 0.019(8) 0.012(7) 0.026(8) 0.005(6) -0.003(6) -0.010(6)
C2 0.022(8) 0.019(8) 0.025(9) 0.004(7) 0.000(7) -0.014(7)
C3 0.025(8) 0.011(7) 0.035(10) -0.006(7) 0.005(7) -0.003(6)
C4 0.018(8) 0.022(8) 0.027(9) -0.002(7) 0.010(7) -0.006(7)
C5 0.025(8) 0.019(8) 0.028(9) 0.001(7) 0.005(7) -0.006(7)
C6 0.023(8) 0.027(9) 0.023(8) 0.003(7) 0.001(7) -0.006(7)
C7 0.019(8) 0.017(7) 0.023(8) 0.001(6) 0.006(6) 0.001(6)
C8 0.017(8) 0.046(12) 0.039(11) -0.001(10) 0.014(8) -0.004(8)
C9 0.029(10) 0.047(12) 0.014(8) -0.009(8) -0.001(7) -0.018(9)
C10 0.023(9) 0.042(11) 0.026(10) 0.006(8) 0.007(7) -0.017(8)
C11 0.041(12) 0.080(19) 0.026(10) -0.010(11) 0.009(9) -0.042(13)
C12 0.040(12) 0.059(15) 0.027(10) -0.019(10) 0.010(9) -0.044(11)
N1 0.027(8) 0.017(7) 0.028(8) 0.002(6) 0.009(6) -0.009(6)
O1 0.041(9) 0.079(13) 0.038(9) 0.048(9) 0.030(7) 0.031(9)
O2 0.032(7) 0.015(6) 0.031(7) 0.003(5) 0.000(6) -0.002(5)
O3 0.019(6) 0.025(6) 0.025(6) 0.000(5) 0.002(5) -0.006(5)
O4 0.043(8) 0.035(8) 0.016(6) -0.006(6) 0.014(6) -0.014(6)
Cd1 0.0174(6) 0.0150(6) 0.0163(6) 0.0016(4) 0.0047(4) 0.0001(4)

loop_
_atom_type_symbol
_atom_type_description
_atom_type_scat_dispersion_real
_atom_type_scat_dispersion_imag
_atom_type_scat_source
C C 0.0033 0.0016 'International Tables Vol C Tables 4.2.6.8 and 6.1.1.4'
H H 0.0000 0.0000 'International Tables Vol C Tables 4.2.6.8 and 6.1.1.4'
N N 0.0061 0.0033 'International Tables Vol C Tables 4.2.6.8 and 6.1.1.4'
O O 0.0106 0.0060 'International Tables Vol C Tables 4.2.6.8 and 6.1.1.4'
Cd Cd -0.8075 1.2024 'International Tables Vol C Tables 4.2.6.8 and 6.1.1.4'

loop_
_geom_angle_atom_site_label_1
_geom_angle_atom_site_label_2
_geom_angle_atom_site_label_3
_geom_angle
_geom_angle_site_symmetry_1
_geom_angle_site_symmetry_3
O2 C1 O1 119.1(17) . .
O2 C1 C2 118.7(16) . .
O1 C1 C2 122.2(19) . .
C3 C2 C6 119.1(16) . .
C3 C2 C1 121.1(17) . .
C6 C2 C1 119.8(17) . .
C2 C3 C4 119.2(17) . .
C2 C3 H3 120.4 . .
C4 C3 H3 120.4 . .
N1 C4 C3 122.4(17) . .
N1 C4 H4 118.8 . .
C3 C4 H4 118.8 . .
N1 C5 C6 123.2(18) . .
N1 C5 H5 118.4 . .
C6 C5 H5 118.4 . .
C5 C6 C2 119.1(18) . .
C5 C6 H6 120.5 . .
C2 C6 H6 120.5 . .
O3 C7 O4 121.8(16) . .
O3 C7 C8 120.6(17) . .
O4 C7 C8 117.6(17) . .
O3 C7 Cd1 63.3(9) . .
O4 C7 Cd1 58.5(9) . .
C8 C7 Cd1 175.0(14) . .
C9 C8 C12 120.3(18) . .
C9 C8 C7 119.1(19) . .
C12 C8 C7 120.1(18) . .
C8 C9 C10 117.8(18) . .
C8 C9 H9 121.1 . .
C10 C9 H9 121.1 . .
C11 C10 C10 120(2) 3_566 3_566
C11 C10 C9 120.2(18) 3_566 .
C10 C10 C9 120(2) 3_566 .
C12 C11 C10 120(2) . 3_566
C12 C11 H11 120.2 . .
C10 C11 H11 120.2 3_566 .
C11 C12 C8 122.3(18) . .
C11 C12 H12 118.9 . .
C8 C12 H12 118.9 . .
C5 N1 C4 117.1(15) . .
C5 N1 Cd1 119.9(13) . 2_655
C4 N1 Cd1 122.4(12) . 2_655
C1 O1 Cd1 126.3(13) . 4_576
C1 O1 Cd1 86.9(13) . .
Cd1 O1 Cd1 101.6(7) 4_576 .
C1 O2 Cd1 99.8(11) . .
C7 O3 Cd1 163.7(12) . 4_576
C7 O3 Cd1 89.4(11) . .
Cd1 O3 Cd1 105.8(5) 4_576 .
C7 O4 Cd1 92.9(10) . .
O2 Cd1 O3 89.9(5) . 4_575
O2 Cd1 O4 171.5(5) . .
O3 Cd1 O4 95.0(5) 4_575 .
O2 Cd1 N1 86.9(5) . 2_645
O3 Cd1 N1 164.0(5) 4_575 2_645
O4 Cd1 N1 90.3(6) . 2_645
O2 Cd1 O1 87.7(5) . 4_575
O3 Cd1 O1 73.5(7) 4_575 4_575
O4 Cd1 O1 100.3(5) . 4_575
N1 Cd1 O1 90.7(7) 2_645 4_575
O2 Cd1 O3 116.2(5) . .
O3 Cd1 O3 103.8(4) 4_575 .
O4 Cd1 O3 55.9(4) . .
N1 Cd1 O3 91.7(5) 2_645 .
O1 Cd1 O3 156.1(5) 4_575 .
O2 Cd1 O1 54.1(5) . .
O3 Cd1 O1 79.0(5) 4_575 .
O4 Cd1 O1 120.1(5) . .
N1 Cd1 O1 111.3(5) 2_645 .
O1 Cd1 O1 132.6(5) 4_575 .
O3 Cd1 O1 67.8(4) . .
O2 Cd1 C7 143.3(5) . .
O3 Cd1 C7 101.6(5) 4_575 .
O4 Cd1 C7 28.6(5) . .
N1 Cd1 C7 90.2(5) 2_645 .
O1 Cd1 C7 129.0(5) 4_575 .
O3 Cd1 C7 27.3(5) . .
O1 Cd1 C7 93.7(5) . .

loop_
_geom_bond_atom_site_label_1
_geom_bond_atom_site_label_2
_geom_bond_distance
_geom_bond_site_symmetry_2
C1 O2 1.26(2) .
C1 O1 1.31(2) .
C1 C2 1.50(2) .
C2 C3 1.37(3) .
C2 C6 1.38(3) .
C3 C4 1.37(2) .
C3 H3 0.9300 .
C4 N1 1.37(2) .
C4 H4 0.9300 .
C5 N1 1.34(2) .
C5 C6 1.37(2) .
C5 H5 0.9300 .
C6 H6 0.9300 .
C7 O3 1.25(2) .
C7 O4 1.31(2) .
C7 C8 1.49(2) .
C7 Cd1 2.724(17) .
C8 C9 1.38(3) .
C8 C12 1.41(3) .
C9 C10 1.45(3) .
C9 H9 0.9300 .
C10 C11 1.42(3) 3_566
C10 C10 1.40(4) 3_566
C11 C12 1.34(3) .
C11 C10 1.42(3) 3_566
C11 H11 0.9300 .
C12 H12 0.9300 .
N1 Cd1 2.321(15) 2_655
O1 Cd1 2.336(13) 4_576
O1 Cd1 2.55(2) .
O2 Cd1 2.293(14) .
O3 Cd1 2.311(13) 4_576
O3 Cd1 2.435(13) .
O4 Cd1 2.326(14) .
Cd1 O3 2.311(13) 4_575
Cd1 N1 2.321(15) 2_645
Cd1 O1 2.336(13) 4_575

loop_
_platon_squeeze_void_nr
_platon_squeeze_void_average_x
_platon_squeeze_void_average_y
_platon_squeeze_void_average_z
_platon_squeeze_void_volume
_platon_squeeze_void_count_electrons
_platon_squeeze_void_content
1 0.186 0.250 -0.039 261 118 ' '
2 0.814 0.750 -0.018 261 118 ' '
